data_7248029
loop_
_publ_author_name
'Lamahewage, Sujeewa N. S.'
'Atterberry, Benjamin A.'
'Dorn, Rick W.'
'Gi, Eunbyeol'
'Kimball, Maxwell R.'
'Bl&#xfc;mel, Janet'
'Vela, Javier'
'Rossini, Aaron J.'

_publ_section_title
;
 Accelerated acquisition of wideline solid-state NMR spectra of spin 3/2
 nuclei by frequency-stepped indirect detection experiments.
;
_journal_issue 6
_journal_name_full 'Physical chemistry chemical physics : PCCP'
_journal_page_first 5081
_journal_page_last 5096
_journal_paper_doi 10.1039/d3cp05055f
_journal_volume 26
_journal_year 2024
_chemical_absolute_configuration ad
_chemical_formula_moiety 'C41 H39 Cu I P3'
_chemical_formula_sum 'C41 H39 Cu I P3'
_chemical_formula_weight 815.07
_chemical_properties_physical Air-sensitive
_space_group_crystal_system orthorhombic
_space_group_IT_number 33
_space_group_name_Hall 'P 2c -2n'
_space_group_name_H-M_alt 'P n a 21'
_atom_sites_solution_hydrogens geom
_atom_sites_solution_primary dual
_audit_creation_date 2022-11-30
_audit_creation_method
;
Olex2 1.5
(compiled 2022.04.07 svn.rca3783a0 for OlexSys, GUI svn.r6498)
;
_audit_update_record
;
2023-03-20 deposited with the CCDC.	2024-01-15 downloaded from the CCDC.
;
_cell_angle_alpha 90
_cell_angle_beta 90
_cell_angle_gamma 90
_cell_formula_units_Z 4
_cell_length_a 20.3125(9)
_cell_length_b 10.3043(5)
_cell_length_c 17.1562(8)
_cell_measurement_reflns_used 9207
_cell_measurement_temperature 110.00
_cell_measurement_theta_max 70.08
_cell_measurement_theta_min 4.35
_cell_volume 3590.9(3)
_computing_cell_refinement 'SAINT V8.38A (Bruker, 2018)'
_computing_data_collection 'APEX 3 (Bruker, 2018)'
_computing_data_reduction 'SAINT V8.38A (Bruker, 2018)'
_computing_molecular_graphics 'Olex2 1.5 (Dolomanov et al., 2009)'
_computing_publication_material 'Olex2 1.5 (Dolomanov et al., 2009)'
_computing_structure_refinement 'XL  (Sheldrick, 2008)'
_computing_structure_solution 'XT  (Sheldrick, 2015)'
_diffrn_ambient_temperature 110.00
_diffrn_measured_fraction_theta_full 0.999
_diffrn_measured_fraction_theta_max 0.999
_diffrn_measurement_device_type 'Bruker Venture (PHOTON III)'
_diffrn_measurement_method '\f and \w scans'
_diffrn_radiation_type CuK\a
_diffrn_radiation_wavelength 1.54178
_diffrn_reflns_av_unetI/netI 0.0278
_diffrn_reflns_Laue_measured_fraction_full 0.999
_diffrn_reflns_Laue_measured_fraction_max 0.999
_diffrn_reflns_limit_h_max 24
_diffrn_reflns_limit_h_min -24
_diffrn_reflns_limit_k_max 12
_diffrn_reflns_limit_k_min -12
_diffrn_reflns_limit_l_max 20
_diffrn_reflns_limit_l_min -18
_diffrn_reflns_number 6246
_diffrn_reflns_point_group_measured_fraction_full 0.908
_diffrn_reflns_point_group_measured_fraction_max 0.905
_diffrn_reflns_theta_full 67.679
_diffrn_reflns_theta_max 70.084
_diffrn_reflns_theta_min 4.353
_diffrn_source 'Bruker Venture Cu-IuS'
_diffrn_source_current 1.0
_diffrn_source_power 0.05
_diffrn_source_voltage 50.0
_diffrn_standards_number 0
_exptl_absorpt_coefficient_mu 9.081
_exptl_absorpt_correction_T_max 0.753
_exptl_absorpt_correction_T_min 0.539
_exptl_absorpt_correction_type multi-scan
_exptl_absorpt_process_details
;
 TWINABS-2012/1 (Bruker,2012) was used for absorption correction.
 
For component 1:
 wR2(int) was 0.0577 before and 0.0362 after correction.
 
For component 2:
 wR2(int) was 0.1430 before and 0.0503 after correction.
 The Ratio of minimum to maximum transmission is 0.71.

Final HKLF 4 output contains 41280 reflections, Rint = 0.0515
 (29025 with I > 3sig(I), Rint = 0.0487)
;
_exptl_crystal_colour colorless
_exptl_crystal_colour_primary blue
_exptl_crystal_density_diffrn 1.508
_exptl_crystal_description block
_exptl_crystal_F_000 1648
_exptl_crystal_recrystallization_method 'Re-crystallisation from solvent: Chloroform'
_exptl_crystal_size_max 0.052
_exptl_crystal_size_mid 0.041
_exptl_crystal_size_min 0.025
_refine_diff_density_max 0.461
_refine_diff_density_min -0.242
_refine_diff_density_rms 0.055
_refine_ls_abs_structure_details
;
 Flack x determined using 2459 quotients [(I+)-(I-)]/[(I+)+(I-)]
 (Parsons, Flack and Wagner, Acta Cryst. B69 (2013) 249-259).
;
_refine_ls_abs_structure_Flack -0.013(3)
_refine_ls_extinction_method none
_refine_ls_goodness_of_fit_ref 1.039
_refine_ls_hydrogen_treatment constr
_refine_ls_matrix_type full
_refine_ls_number_parameters 417
_refine_ls_number_reflns 6246
_refine_ls_number_restraints 1
_refine_ls_restrained_S_all 1.039
_refine_ls_R_factor_all 0.0237
_refine_ls_R_factor_gt 0.0223
_refine_ls_shift/su_max 0.000
_refine_ls_shift/su_mean 0.000
_refine_ls_structure_factor_coef Fsqd
_refine_ls_weighting_details 'w=1/[\s^2^(Fo^2^)+(0.0332P)^2^+1.1460P] where P=(Fo^2^+2Fc^2^)/3'
_refine_ls_weighting_scheme calc
_refine_ls_wR_factor_gt 0.0566
_refine_ls_wR_factor_ref 0.0573
_reflns_Friedel_coverage 0.750
_reflns_Friedel_fraction_full 0.810
_reflns_Friedel_fraction_max 0.805
_reflns_number_gt 6045
_reflns_number_total 6246
_reflns_threshold_expression 'I > 2\s(I)'
_cod_data_source_file d3cp05055f2.cif
_cod_data_source_block mk64
_cod_depositor_comments 'Adding full bibliography for 7248029.cif.'
_cod_database_code 7248029
_shelx_shelxl_version_number 2018/3
_shelx_space_group_comment
;
The symmetry employed for this shelxl refinement is uniquely defined
by the following loop, which should always be used as a source of
symmetry information in preference to the above space-group names.
They are only intended as comments.
;
_shelx_estimated_absorpt_t_max 0.805
_shelx_estimated_absorpt_t_min 0.650
_olex2_refinement_description
;
1. Twinned data refinement
 Scales: 0.8490(18)
 0.1510(18)
2. Fixed Uiso
 At 1.2 times of:
  All C(H) groups, All C(H,H) groups
 At 1.5 times of:
  All C(H,H,H) groups
3.a Secondary CH2 refined with riding coordinates:
 C1(H1A,H1B), C3(H3A,H3B), C4(H4A,H4B)
3.b Aromatic/amide H refined with riding coordinates:
 C7(H7), C8(H8), C9(H9), C10(H10), C11(H11), C13(H13), C14(H14), C15(H15),
 C16(H16), C17(H17), C19(H19), C20(H20), C21(H21), C22(H22), C23(H23), C25(H25),
  C26(H26), C27(H27), C28(H28), C29(H29), C31(H31), C32(H32), C33(H33),
 C34(H34), C35(H35), C37(H37), C38(H38), C39(H39), C40(H40), C41(H41)
3.c Idealised Me refined as rotating group:
 C5(H5A,H5B,H5C)
;
_olex2_exptl_crystal_mounting_method 'The crystal was mounted on a MITIGEN holder '
_olex2_submission_original_sample_id JBB_MK_221129_V_MK64
_olex2_submission_special_instructions 'No special instructions were received'

loop_
_space_group_symop_operation_xyz
'x, y, z'
'-x, -y, z+1/2'
'x+1/2, -y+1/2, z'
'-x+1/2, y+1/2, z+1/2'

loop_
_atom_site_label
_atom_site_type_symbol
_atom_site_fract_x
_atom_site_fract_y
_atom_site_fract_z
_atom_site_U_iso_or_equiv
_atom_site_adp_type
_atom_site_occupancy
_atom_site_site_symmetry_order
_atom_site_calc_flag
_atom_site_refinement_flags_posn
_atom_site_refinement_flags_adp
_atom_site_refinement_flags_occupancy
_atom_site_disorder_assembly
_atom_site_disorder_group
I1 I 0.37249(2) 0.49759(2) 0.68283(3) 0.02264(7) Uani 1 1 d . . . . .
Cu1 Cu 0.43253(2) 0.57759(4) 0.56015(3) 0.01424(11) Uani 1 1 d . . . . .
P1 P 0.39976(4) 0.77375(8) 0.51334(5) 0.01319(17) Uani 1 1 d . . . . .
P2 P 0.43729(4) 0.47315(8) 0.44354(5) 0.01337(17) Uani 1 1 d . . . . .
P3 P 0.54228(4) 0.62731(8) 0.55851(6) 0.01431(17) Uani 1 1 d . . . . .
C1 C 0.46616(16) 0.8261(3) 0.4471(2) 0.0161(7) Uani 1 1 d . . . . .
H1A H 0.446801 0.883879 0.407103 0.019 Uiso 1 1 calc R U . . .
H1B H 0.498032 0.878264 0.477501 0.019 Uiso 1 1 calc R U . . .
C2 C 0.50484(16) 0.7158(3) 0.4045(2) 0.0139(7) Uani 1 1 d . . . . .
C3 C 0.56251(16) 0.6638(3) 0.4554(2) 0.0150(7) Uani 1 1 d . . . . .
H3A H 0.598407 0.728789 0.454616 0.018 Uiso 1 1 calc R U . . .
H3B H 0.579657 0.583678 0.430920 0.018 Uiso 1 1 calc R U . . .
C4 C 0.45993(16) 0.6035(3) 0.3742(2) 0.0156(7) Uani 1 1 d . . . . .
H4A H 0.482336 0.562605 0.329207 0.019 Uiso 1 1 calc R U . . .
H4B H 0.418690 0.642672 0.354368 0.019 Uiso 1 1 calc R U . . .
C5 C 0.53547(17) 0.7775(4) 0.3313(2) 0.0189(7) Uani 1 1 d . . . . .
H5A H 0.560693 0.854676 0.346170 0.028 Uiso 1 1 calc R U . . .
H5B H 0.500430 0.802387 0.294944 0.028 Uiso 1 1 calc R U . . .
H5C H 0.564780 0.714706 0.306042 0.028 Uiso 1 1 calc R U . . .
C6 C 0.38743(16) 0.9104(3) 0.5784(2) 0.0150(7) Uani 1 1 d . . . . .
C7 C 0.40844(18) 1.0367(4) 0.5627(3) 0.0214(7) Uani 1 1 d . . . . .
H7 H 0.431850 1.054964 0.515990 0.026 Uiso 1 1 calc R U . . .
C8 C 0.39498(19) 1.1364(4) 0.6156(3) 0.0239(9) Uani 1 1 d . . . . .
H8 H 0.409336 1.222298 0.604925 0.029 Uiso 1 1 calc R U . . .
C9 C 0.36071(16) 1.1101(4) 0.6838(3) 0.0224(8) Uani 1 1 d . . . . .
H9 H 0.351473 1.178131 0.719526 0.027 Uiso 1 1 calc R U . . .
C10 C 0.3400(2) 0.9850(4) 0.6997(2) 0.0225(9) Uani 1 1 d . . . . .
H10 H 0.316737 0.967212 0.746600 0.027 Uiso 1 1 calc R U . . .
C11 C 0.35301(18) 0.8855(4) 0.6474(2) 0.0192(7) Uani 1 1 d . . . . .
H11 H 0.338455 0.799839 0.658588 0.023 Uiso 1 1 calc R U . . .
C12 C 0.32667(16) 0.7868(3) 0.4508(2) 0.0156(7) Uani 1 1 d . . . . .
C13 C 0.31324(18) 0.8982(4) 0.4082(2) 0.0206(8) Uani 1 1 d . . . . .
H13 H 0.341346 0.971482 0.412874 0.025 Uiso 1 1 calc R U . . .
C14 C 0.25895(19) 0.9038(4) 0.3585(3) 0.0248(8) Uani 1 1 d . . . . .
H14 H 0.250343 0.980146 0.329204 0.030 Uiso 1 1 calc R U . . .
C15 C 0.21799(19) 0.7982(4) 0.3523(3) 0.0265(9) Uani 1 1 d . . . . .
H15 H 0.180964 0.801847 0.318498 0.032 Uiso 1 1 calc R U . . .
C16 C 0.23027(19) 0.6860(4) 0.3949(3) 0.0273(9) Uani 1 1 d . . . . .
H16 H 0.201730 0.613410 0.390242 0.033 Uiso 1 1 calc R U . . .
C17 C 0.28456(17) 0.6805(4) 0.4444(3) 0.0207(8) Uani 1 1 d . . . . .
H17 H 0.292890 0.604111 0.473850 0.025 Uiso 1 1 calc R U . . .
C18 C 0.36791(16) 0.3942(3) 0.3946(2) 0.0158(7) Uani 1 1 d . . . . .
C19 C 0.31959(18) 0.3358(4) 0.4409(3) 0.0218(8) Uani 1 1 d . . . . .
H19 H 0.322657 0.339543 0.496068 0.026 Uiso 1 1 calc R U . . .
C20 C 0.2669(2) 0.2721(4) 0.4056(3) 0.0305(10) Uani 1 1 d . . . . .
H20 H 0.234264 0.231835 0.436999 0.037 Uiso 1 1 calc R U . . .
C21 C 0.26183(19) 0.2670(4) 0.3252(3) 0.0288(9) Uani 1 1 d . . . . .
H21 H 0.225758 0.223422 0.301547 0.035 Uiso 1 1 calc R U . . .
C22 C 0.30943(19) 0.3255(4) 0.2792(3) 0.0267(9) Uani 1 1 d . . . . .
H22 H 0.305744 0.323068 0.224013 0.032 Uiso 1 1 calc R U . . .
C23 C 0.36240(18) 0.3875(4) 0.3138(3) 0.0229(8) Uani 1 1 d . . . . .
H23 H 0.395386 0.425830 0.282058 0.027 Uiso 1 1 calc R U . . .
C24 C 0.50211(18) 0.3496(3) 0.4319(3) 0.0169(7) Uani 1 1 d . . . . .
C25 C 0.51956(17) 0.2789(3) 0.4975(2) 0.0206(8) Uani 1 1 d . . . . .
H25 H 0.500076 0.299038 0.546318 0.025 Uiso 1 1 calc R U . . .
C26 C 0.56559(19) 0.1781(4) 0.4925(3) 0.0276(9) Uani 1 1 d . . . . .
H26 H 0.577349 0.130027 0.537612 0.033 Uiso 1 1 calc R U . . .
C27 C 0.5938(2) 0.1491(4) 0.4209(3) 0.0313(10) Uani 1 1 d . . . . .
H27 H 0.624460 0.079763 0.416761 0.038 Uiso 1 1 calc R U . . .
C28 C 0.5775(2) 0.2211(5) 0.3557(3) 0.0382(11) Uani 1 1 d . . . . .
H28 H 0.597889 0.202387 0.307169 0.046 Uiso 1 1 calc R U . . .
C29 C 0.5315(2) 0.3206(4) 0.3605(3) 0.0275(9) Uani 1 1 d . . . . .
H29 H 0.520128 0.368768 0.315260 0.033 Uiso 1 1 calc R U . . .
C30 C 0.60496(19) 0.5094(3) 0.5874(2) 0.0168(7) Uani 1 1 d . . . . .
C31 C 0.66746(19) 0.5019(3) 0.5534(3) 0.0206(8) Uani 1 1 d . . . . .
H31 H 0.678942 0.558733 0.511958 0.025 Uiso 1 1 calc R U . . .
C32 C 0.71265(19) 0.4114(4) 0.5803(2) 0.0250(9) Uani 1 1 d . . . . .
H32 H 0.755108 0.407153 0.557222 0.030 Uiso 1 1 calc R U . . .
C33 C 0.6967(2) 0.3271(4) 0.6403(3) 0.0275(9) Uani 1 1 d . . . . .
H33 H 0.727785 0.264679 0.657838 0.033 Uiso 1 1 calc R U . . .
C34 C 0.6347(2) 0.3349(4) 0.6746(3) 0.0282(9) Uani 1 1 d . . . . .
H34 H 0.623554 0.278430 0.716322 0.034 Uiso 1 1 calc R U . . .
C35 C 0.58901(19) 0.4251(4) 0.6479(2) 0.0211(8) Uani 1 1 d . . . . .
H35 H 0.546611 0.429228 0.671141 0.025 Uiso 1 1 calc R U . . .
C36 C 0.56972(18) 0.7709(4) 0.6126(2) 0.0193(8) Uani 1 1 d . . . . .
C37 C 0.53064(19) 0.8137(3) 0.6736(3) 0.0235(8) Uani 1 1 d . . . . .
H37 H 0.489442 0.773113 0.683208 0.028 Uiso 1 1 calc R U . . .
C38 C 0.5513(2) 0.9161(4) 0.7209(3) 0.0334(10) Uani 1 1 d . . . . .
H38 H 0.524256 0.944781 0.762680 0.040 Uiso 1 1 calc R U . . .
C39 C 0.6112(3) 0.9758(4) 0.7071(3) 0.0392(13) Uani 1 1 d . . . . .
H39 H 0.625421 1.045149 0.739424 0.047 Uiso 1 1 calc R U . . .
C40 C 0.6507(2) 0.9340(4) 0.6456(3) 0.0340(10) Uani 1 1 d . . . . .
H40 H 0.691721 0.975138 0.635980 0.041 Uiso 1 1 calc R U . . .
C41 C 0.6303(2) 0.8325(4) 0.5984(3) 0.0275(9) Uani 1 1 d . . . . .
H41 H 0.657229 0.804516 0.556438 0.033 Uiso 1 1 calc R U . . .

loop_
_atom_site_aniso_label
_atom_site_aniso_U_11
_atom_site_aniso_U_22
_atom_site_aniso_U_33
_atom_site_aniso_U_23
_atom_site_aniso_U_13
_atom_site_aniso_U_12
I1 0.03221(13) 0.01716(11) 0.01857(13) 0.00385(9) 0.00976(12) 0.00201(8)
Cu1 0.0158(2) 0.0144(2) 0.0125(2) 0.0000(2) 0.0018(2) 0.00058(17)
P1 0.0140(4) 0.0120(4) 0.0136(4) -0.0006(3) 0.0009(3) 0.0002(3)
P2 0.0146(4) 0.0127(4) 0.0128(4) -0.0010(3) 0.0011(3) 0.0004(3)
P3 0.0142(4) 0.0160(4) 0.0127(4) -0.0001(4) -0.0005(3) -0.0004(3)
C1 0.0162(15) 0.0145(16) 0.0177(19) 0.0000(14) 0.0028(14) -0.0016(12)
C2 0.0148(15) 0.0137(16) 0.0132(17) 0.0007(13) 0.0013(13) -0.0005(13)
C3 0.0133(15) 0.0194(17) 0.0123(18) -0.0003(14) -0.0002(13) -0.0001(12)
C4 0.0159(16) 0.0164(16) 0.0144(19) -0.0010(13) 0.0005(13) -0.0018(13)
C5 0.0183(16) 0.0211(18) 0.017(2) 0.0038(14) 0.0026(14) -0.0026(14)
C6 0.0121(14) 0.0164(17) 0.016(2) -0.0020(14) -0.0014(13) 0.0023(12)
C7 0.0199(16) 0.0207(17) 0.024(2) -0.0044(17) 0.0054(16) -0.0053(14)
C8 0.0215(18) 0.0192(18) 0.031(2) -0.0078(16) 0.0039(16) -0.0063(14)
C9 0.0198(16) 0.0233(17) 0.024(2) -0.0108(19) -0.0037(18) 0.0022(13)
C10 0.0261(19) 0.026(2) 0.015(3) 0.0000(15) 0.0008(15) 0.0062(14)
C11 0.0216(17) 0.0196(18) 0.016(2) -0.0002(15) -0.0001(15) 0.0017(14)
C12 0.0143(15) 0.0180(17) 0.0146(18) -0.0045(14) -0.0001(13) -0.0013(12)
C13 0.0206(17) 0.0188(18) 0.023(2) 0.0025(15) -0.0024(15) -0.0039(14)
C14 0.0242(18) 0.030(2) 0.020(2) 0.0017(17) -0.0011(16) 0.0029(15)
C15 0.0188(18) 0.037(2) 0.024(2) -0.0051(18) -0.0042(16) 0.0015(16)
C16 0.0180(17) 0.025(2) 0.039(3) -0.0086(18) -0.0015(17) -0.0059(15)
C17 0.0177(16) 0.0182(17) 0.026(2) -0.0025(16) 0.0025(16) -0.0011(13)
C18 0.0169(16) 0.0124(16) 0.018(2) -0.0018(14) -0.0008(13) 0.0017(12)
C19 0.0210(17) 0.0215(18) 0.023(2) 0.0059(16) -0.0014(16) -0.0019(14)
C20 0.0233(19) 0.029(2) 0.039(3) 0.0128(19) -0.0054(18) -0.0079(16)
C21 0.0248(18) 0.022(2) 0.040(3) -0.0005(18) -0.0133(18) -0.0042(15)
C22 0.027(2) 0.028(2) 0.025(2) -0.0091(17) -0.0067(17) 0.0015(16)
C23 0.0209(17) 0.0254(19) 0.022(2) -0.0041(17) 0.0022(16) -0.0017(15)
C24 0.0153(14) 0.0133(14) 0.0220(19) -0.0014(16) -0.0005(13) 0.0004(14)
C25 0.0205(17) 0.0183(17) 0.023(2) 0.0015(16) -0.0012(15) -0.0012(13)
C26 0.025(2) 0.0181(18) 0.039(3) 0.0017(18) -0.0044(18) -0.0001(15)
C27 0.0226(19) 0.026(2) 0.046(3) -0.0062(19) -0.0045(19) 0.0084(16)
C28 0.034(2) 0.047(3) 0.034(3) -0.014(2) 0.003(2) 0.016(2)
C29 0.0276(19) 0.033(2) 0.022(2) -0.0027(17) 0.0013(17) 0.0117(16)
C30 0.0174(17) 0.0167(18) 0.016(2) -0.0007(13) -0.0019(15) 0.0014(12)
C31 0.0180(18) 0.023(2) 0.021(2) -0.0018(16) -0.0025(16) -0.0002(12)
C32 0.0184(17) 0.029(2) 0.028(3) -0.0023(16) -0.0037(15) 0.0046(15)
C33 0.030(2) 0.021(2) 0.031(3) 0.0000(17) -0.0101(18) 0.0065(15)
C34 0.036(2) 0.0211(18) 0.028(2) 0.007(2) 0.0000(18) 0.0013(15)
C35 0.0240(18) 0.0202(18) 0.019(2) 0.0018(15) 0.0009(15) -0.0005(14)
C36 0.0247(18) 0.0166(17) 0.017(2) -0.0005(14) -0.0052(14) 0.0016(14)
C37 0.0299(18) 0.0228(17) 0.018(2) -0.0032(16) -0.0041(16) 0.0057(14)
C38 0.046(3) 0.025(2) 0.029(2) -0.0071(18) -0.004(2) 0.0064(18)
C39 0.065(3) 0.0166(19) 0.036(3) -0.0039(18) -0.020(2) -0.003(2)
C40 0.044(2) 0.022(2) 0.036(3) 0.0038(18) -0.014(2) -0.0116(18)
C41 0.031(2) 0.025(2) 0.026(2) 0.0001(18) -0.0057(17) -0.0081(16)

loop_
_atom_type_symbol
_atom_type_description
_atom_type_scat_dispersion_real
_atom_type_scat_dispersion_imag
_atom_type_scat_source
C C 0.0181 0.0091 'International Tables Vol C Tables 4.2.6.8 and 6.1.1.4'
H H 0.0000 0.0000 'International Tables Vol C Tables 4.2.6.8 and 6.1.1.4'
Cu Cu -1.9646 0.5888 'International Tables Vol C Tables 4.2.6.8 and 6.1.1.4'
I I -0.3257 6.8362 'International Tables Vol C Tables 4.2.6.8 and 6.1.1.4'
P P 0.2955 0.4335 'International Tables Vol C Tables 4.2.6.8 and 6.1.1.4'

loop_
_geom_angle_atom_site_label_1
_geom_angle_atom_site_label_2
_geom_angle_atom_site_label_3
_geom_angle
_geom_angle_site_symmetry_1
_geom_angle_site_symmetry_3
_geom_angle_publ_flag
P1 Cu1 I1 115.82(3) . . ?
P1 Cu1 P3 94.70(3) . . ?
P2 Cu1 I1 126.10(3) . . ?
P2 Cu1 P1 97.03(4) . . ?
P2 Cu1 P3 93.08(4) . . ?
P3 Cu1 I1 123.00(3) . . ?
C1 P1 Cu1 105.27(11) . . ?
C6 P1 Cu1 120.84(12) . . ?
C6 P1 C1 104.67(16) . . ?
C6 P1 C12 101.03(15) . . ?
C12 P1 Cu1 120.51(11) . . ?
C12 P1 C1 102.13(17) . . ?
C4 P2 Cu1 103.45(12) . . ?
C18 P2 Cu1 125.53(13) . . ?
C18 P2 C4 102.62(17) . . ?
C18 P2 C24 101.16(16) . . ?
C24 P2 Cu1 116.91(14) . . ?
C24 P2 C4 104.72(17) . . ?
C3 P3 Cu1 105.84(11) . . ?
C30 P3 Cu1 121.76(12) . . ?
C30 P3 C3 103.84(18) . . ?
C30 P3 C36 100.80(17) . . ?
C36 P3 Cu1 118.08(13) . . ?
C36 P3 C3 104.60(17) . . ?
P1 C1 H1A 108.2 . . ?
P1 C1 H1B 108.2 . . ?
H1A C1 H1B 107.4 . . ?
C2 C1 P1 116.3(2) . . ?
C2 C1 H1A 108.2 . . ?
C2 C1 H1B 108.2 . . ?
C3 C2 C1 111.5(3) . . ?
C3 C2 C4 111.8(3) . . ?
C4 C2 C1 113.6(3) . . ?
C5 C2 C1 106.6(3) . . ?
C5 C2 C3 107.2(3) . . ?
C5 C2 C4 105.7(3) . . ?
P3 C3 H3A 108.3 . . ?
P3 C3 H3B 108.3 . . ?
C2 C3 P3 116.0(2) . . ?
C2 C3 H3A 108.3 . . ?
C2 C3 H3B 108.3 . . ?
H3A C3 H3B 107.4 . . ?
P2 C4 H4A 107.8 . . ?
P2 C4 H4B 107.8 . . ?
C2 C4 P2 117.9(3) . . ?
C2 C4 H4A 107.8 . . ?
C2 C4 H4B 107.8 . . ?
H4A C4 H4B 107.2 . . ?
C2 C5 H5A 109.5 . . ?
C2 C5 H5B 109.5 . . ?
C2 C5 H5C 109.5 . . ?
H5A C5 H5B 109.5 . . ?
H5A C5 H5C 109.5 . . ?
H5B C5 H5C 109.5 . . ?
C7 C6 P1 124.2(3) . . ?
C7 C6 C11 119.2(3) . . ?
C11 C6 P1 116.6(3) . . ?
C6 C7 H7 120.0 . . ?
C6 C7 C8 119.9(4) . . ?
C8 C7 H7 120.0 . . ?
C7 C8 H8 119.9 . . ?
C9 C8 C7 120.2(4) . . ?
C9 C8 H8 119.9 . . ?
C8 C9 H9 120.0 . . ?
C10 C9 C8 120.1(4) . . ?
C10 C9 H9 120.0 . . ?
C9 C10 H10 119.9 . . ?
C9 C10 C11 120.1(4) . . ?
C11 C10 H10 119.9 . . ?
C6 C11 H11 119.8 . . ?
C10 C11 C6 120.4(4) . . ?
C10 C11 H11 119.8 . . ?
C13 C12 P1 121.8(3) . . ?
C13 C12 C17 119.2(3) . . ?
C17 C12 P1 119.0(3) . . ?
C12 C13 H13 119.6 . . ?
C12 C13 C14 120.7(3) . . ?
C14 C13 H13 119.6 . . ?
C13 C14 H14 120.2 . . ?
C15 C14 C13 119.6(4) . . ?
C15 C14 H14 120.2 . . ?
C14 C15 H15 119.7 . . ?
C14 C15 C16 120.6(4) . . ?
C16 C15 H15 119.7 . . ?
C15 C16 H16 120.1 . . ?
C15 C16 C17 119.8(4) . . ?
C17 C16 H16 120.1 . . ?
C12 C17 H17 120.0 . . ?
C16 C17 C12 120.1(4) . . ?
C16 C17 H17 120.0 . . ?
C19 C18 P2 118.1(3) . . ?
C23 C18 P2 122.7(3) . . ?
C23 C18 C19 119.1(3) . . ?
C18 C19 H19 120.2 . . ?
C20 C19 C18 119.7(4) . . ?
C20 C19 H19 120.2 . . ?
C19 C20 H20 119.7 . . ?
C21 C20 C19 120.5(4) . . ?
C21 C20 H20 119.7 . . ?
C20 C21 H21 120.1 . . ?
C20 C21 C22 119.9(4) . . ?
C22 C21 H21 120.1 . . ?
C21 C22 H22 120.1 . . ?
C23 C22 C21 119.9(4) . . ?
C23 C22 H22 120.1 . . ?
C18 C23 H23 119.6 . . ?
C22 C23 C18 120.8(4) . . ?
C22 C23 H23 119.6 . . ?
C25 C24 P2 117.3(3) . . ?
C25 C24 C29 119.3(3) . . ?
C29 C24 P2 123.3(3) . . ?
C24 C25 H25 119.6 . . ?
C24 C25 C26 120.7(4) . . ?
C26 C25 H25 119.6 . . ?
C25 C26 H26 120.3 . . ?
C27 C26 C25 119.4(4) . . ?
C27 C26 H26 120.3 . . ?
C26 C27 H27 120.0 . . ?
C28 C27 C26 120.0(4) . . ?
C28 C27 H27 120.0 . . ?
C27 C28 H28 119.7 . . ?
C27 C28 C29 120.6(5) . . ?
C29 C28 H28 119.7 . . ?
C24 C29 H29 120.1 . . ?
C28 C29 C24 119.9(4) . . ?
C28 C29 H29 120.1 . . ?
C31 C30 P3 123.7(3) . . ?
C35 C30 P3 117.1(3) . . ?
C35 C30 C31 119.2(3) . . ?
C30 C31 H31 120.1 . . ?
C32 C31 C30 119.9(4) . . ?
C32 C31 H31 120.1 . . ?
C31 C32 H32 119.5 . . ?
C33 C32 C31 121.0(4) . . ?
C33 C32 H32 119.5 . . ?
C32 C33 H33 120.4 . . ?
C32 C33 C34 119.3(4) . . ?
C34 C33 H33 120.4 . . ?
C33 C34 H34 119.9 . . ?
C35 C34 C33 120.2(4) . . ?
C35 C34 H34 119.9 . . ?
C30 C35 H35 119.8 . . ?
C34 C35 C30 120.5(4) . . ?
C34 C35 H35 119.8 . . ?
C37 C36 P3 117.7(3) . . ?
C37 C36 C41 119.3(4) . . ?
C41 C36 P3 122.9(3) . . ?
C36 C37 H37 119.7 . . ?
C36 C37 C38 120.5(4) . . ?
C38 C37 H37 119.7 . . ?
C37 C38 H38 120.0 . . ?
C39 C38 C37 120.0(5) . . ?
C39 C38 H38 120.0 . . ?
C38 C39 H39 120.0 . . ?
C38 C39 C40 119.9(4) . . ?
C40 C39 H39 120.0 . . ?
C39 C40 H40 119.9 . . ?
C41 C40 C39 120.2(4) . . ?
C41 C40 H40 119.9 . . ?
C36 C41 H41 119.9 . . ?
C40 C41 C36 120.1(4) . . ?
C40 C41 H41 119.9 . . ?

loop_
_geom_bond_atom_site_label_1
_geom_bond_atom_site_label_2
_geom_bond_distance
_geom_bond_site_symmetry_2
_geom_bond_publ_flag
I1 Cu1 2.5685(7) . ?
Cu1 P1 2.2746(10) . ?
Cu1 P2 2.2738(11) . ?
Cu1 P3 2.2876(9) . ?
P1 C1 1.844(4) . ?
P1 C6 1.815(4) . ?
P1 C12 1.836(4) . ?
P2 C4 1.852(4) . ?
P2 C18 1.831(4) . ?
P2 C24 1.842(4) . ?
P3 C3 1.854(4) . ?
P3 C30 1.829(4) . ?
P3 C36 1.834(4) . ?
C1 H1A 0.9900 . ?
C1 H1B 0.9900 . ?
C1 C2 1.563(5) . ?
C2 C3 1.557(5) . ?
C2 C4 1.563(5) . ?
C2 C5 1.539(5) . ?
C3 H3A 0.9900 . ?
C3 H3B 0.9900 . ?
C4 H4A 0.9900 . ?
C4 H4B 0.9900 . ?
C5 H5A 0.9800 . ?
C5 H5B 0.9800 . ?
C5 H5C 0.9800 . ?
C6 C7 1.396(5) . ?
C6 C11 1.399(5) . ?
C7 H7 0.9500 . ?
C7 C8 1.398(6) . ?
C8 H8 0.9500 . ?
C8 C9 1.387(6) . ?
C9 H9 0.9500 . ?
C9 C10 1.384(5) . ?
C10 H10 0.9500 . ?
C10 C11 1.389(6) . ?
C11 H11 0.9500 . ?
C12 C13 1.389(5) . ?
C12 C17 1.394(5) . ?
C13 H13 0.9500 . ?
C13 C14 1.395(5) . ?
C14 H14 0.9500 . ?
C14 C15 1.374(6) . ?
C15 H15 0.9500 . ?
C15 C16 1.390(6) . ?
C16 H16 0.9500 . ?
C16 C17 1.393(6) . ?
C17 H17 0.9500 . ?
C18 C19 1.399(5) . ?
C18 C23 1.392(6) . ?
C19 H19 0.9500 . ?
C19 C20 1.393(6) . ?
C20 H20 0.9500 . ?
C20 C21 1.385(7) . ?
C21 H21 0.9500 . ?
C21 C22 1.386(6) . ?
C22 H22 0.9500 . ?
C22 C23 1.385(6) . ?
C23 H23 0.9500 . ?
C24 C25 1.386(6) . ?
C24 C29 1.396(6) . ?
C25 H25 0.9500 . ?
C25 C26 1.400(5) . ?
C26 H26 0.9500 . ?
C26 C27 1.387(7) . ?
C27 H27 0.9500 . ?
C27 C28 1.383(7) . ?
C28 H28 0.9500 . ?
C28 C29 1.389(6) . ?
C29 H29 0.9500 . ?
C30 C31 1.399(6) . ?
C30 C35 1.391(6) . ?
C31 H31 0.9500 . ?
C31 C32 1.388(5) . ?
C32 H32 0.9500 . ?
C32 C33 1.385(6) . ?
C33 H33 0.9500 . ?
C33 C34 1.393(6) . ?
C34 H34 0.9500 . ?
C34 C35 1.391(5) . ?
C35 H35 0.9500 . ?
C36 C37 1.385(6) . ?
C36 C41 1.405(5) . ?
C37 H37 0.9500 . ?
C37 C38 1.396(6) . ?
C38 H38 0.9500 . ?
C38 C39 1.384(7) . ?
C39 H39 0.9500 . ?
C39 C40 1.393(8) . ?
C40 H40 0.9500 . ?
C40 C41 1.386(6) . ?
C41 H41 0.9500 . ?

loop_
_geom_torsion_atom_site_label_1
_geom_torsion_atom_site_label_2
_geom_torsion_atom_site_label_3
_geom_torsion_atom_site_label_4
_geom_torsion
_geom_torsion_site_symmetry_1
_geom_torsion_site_symmetry_2
_geom_torsion_site_symmetry_3
_geom_torsion_site_symmetry_4
_geom_torsion_publ_flag
Cu1 P1 C1 C2 30.6(3) . . . . ?
Cu1 P1 C6 C7 137.0(3) . . . . ?
Cu1 P1 C6 C11 -44.8(3) . . . . ?
Cu1 P1 C12 C13 -166.1(3) . . . . ?
Cu1 P1 C12 C17 12.1(4) . . . . ?
Cu1 P2 C4 C2 32.2(3) . . . . ?
Cu1 P2 C18 C19 -33.4(3) . . . . ?
Cu1 P2 C18 C23 148.2(3) . . . . ?
Cu1 P2 C24 C25 33.4(3) . . . . ?
Cu1 P2 C24 C29 -149.7(3) . . . . ?
Cu1 P3 C3 C2 27.2(3) . . . . ?
Cu1 P3 C30 C31 145.8(3) . . . . ?
Cu1 P3 C30 C35 -35.7(4) . . . . ?
Cu1 P3 C36 C37 23.6(4) . . . . ?
Cu1 P3 C36 C41 -161.0(3) . . . . ?
P1 C1 C2 C3 -86.0(3) . . . . ?
P1 C1 C2 C4 41.4(4) . . . . ?
P1 C1 C2 C5 157.3(3) . . . . ?
P1 C6 C7 C8 178.2(3) . . . . ?
P1 C6 C11 C10 -178.4(3) . . . . ?
P1 C12 C13 C14 177.2(3) . . . . ?
P1 C12 C17 C16 -177.4(3) . . . . ?
P2 C18 C19 C20 -178.4(3) . . . . ?
P2 C18 C23 C22 179.3(3) . . . . ?
P2 C24 C25 C26 176.2(3) . . . . ?
P2 C24 C29 C28 -176.4(3) . . . . ?
P3 C30 C31 C32 178.4(3) . . . . ?
P3 C30 C35 C34 -178.3(3) . . . . ?
P3 C36 C37 C38 174.9(3) . . . . ?
P3 C36 C41 C40 -174.6(3) . . . . ?
C1 P1 C6 C7 18.7(4) . . . . ?
C1 P1 C6 C11 -163.0(3) . . . . ?
C1 P1 C12 C13 -50.1(3) . . . . ?
C1 P1 C12 C17 128.1(3) . . . . ?
C1 C2 C3 P3 47.0(3) . . . . ?
C1 C2 C4 P2 -83.9(3) . . . . ?
C3 P3 C30 C31 26.9(4) . . . . ?
C3 P3 C30 C35 -154.6(3) . . . . ?
C3 P3 C36 C37 140.9(3) . . . . ?
C3 P3 C36 C41 -43.7(4) . . . . ?
C3 C2 C4 P2 43.3(4) . . . . ?
C4 P2 C18 C19 -150.3(3) . . . . ?
C4 P2 C18 C23 31.3(3) . . . . ?
C4 P2 C24 C25 147.2(3) . . . . ?
C4 P2 C24 C29 -36.0(4) . . . . ?
C4 C2 C3 P3 -81.4(3) . . . . ?
C5 C2 C3 P3 163.2(2) . . . . ?
C5 C2 C4 P2 159.6(2) . . . . ?
C6 P1 C1 C2 158.9(3) . . . . ?
C6 P1 C12 C13 57.7(3) . . . . ?
C6 P1 C12 C17 -124.1(3) . . . . ?
C6 C7 C8 C9 -0.1(6) . . . . ?
C7 C6 C11 C10 -0.1(5) . . . . ?
C7 C8 C9 C10 0.3(6) . . . . ?
C8 C9 C10 C11 -0.4(6) . . . . ?
C9 C10 C11 C6 0.3(6) . . . . ?
C11 C6 C7 C8 0.0(6) . . . . ?
C12 P1 C1 C2 -96.1(3) . . . . ?
C12 P1 C6 C7 -87.1(3) . . . . ?
C12 P1 C6 C11 91.2(3) . . . . ?
C12 C13 C14 C15 0.6(6) . . . . ?
C13 C12 C17 C16 0.9(6) . . . . ?
C13 C14 C15 C16 -0.1(6) . . . . ?
C14 C15 C16 C17 0.0(7) . . . . ?
C15 C16 C17 C12 -0.4(6) . . . . ?
C17 C12 C13 C14 -1.0(6) . . . . ?
C18 P2 C4 C2 163.9(3) . . . . ?
C18 P2 C24 C25 -106.4(3) . . . . ?
C18 P2 C24 C29 70.4(4) . . . . ?
C18 C19 C20 C21 -0.5(6) . . . . ?
C19 C18 C23 C22 0.9(6) . . . . ?
C19 C20 C21 C22 0.1(7) . . . . ?
C20 C21 C22 C23 0.8(6) . . . . ?
C21 C22 C23 C18 -1.3(6) . . . . ?
C23 C18 C19 C20 0.0(5) . . . . ?
C24 P2 C4 C2 -90.8(3) . . . . ?
C24 P2 C18 C19 101.6(3) . . . . ?
C24 P2 C18 C23 -76.7(3) . . . . ?
C24 C25 C26 C27 0.0(6) . . . . ?
C25 C24 C29 C28 0.4(6) . . . . ?
C25 C26 C27 C28 1.3(6) . . . . ?
C26 C27 C28 C29 -1.7(7) . . . . ?
C27 C28 C29 C24 0.9(7) . . . . ?
C29 C24 C25 C26 -0.8(5) . . . . ?
C30 P3 C3 C2 156.5(3) . . . . ?
C30 P3 C36 C37 -111.5(3) . . . . ?
C30 P3 C36 C41 63.8(4) . . . . ?
C30 C31 C32 C33 0.4(6) . . . . ?
C31 C30 C35 C34 0.3(6) . . . . ?
C31 C32 C33 C34 -0.8(6) . . . . ?
C32 C33 C34 C35 1.0(7) . . . . ?
C33 C34 C35 C30 -0.7(6) . . . . ?
C35 C30 C31 C32 -0.2(6) . . . . ?
C36 P3 C3 C2 -98.2(3) . . . . ?
C36 P3 C30 C31 -81.3(4) . . . . ?
C36 P3 C30 C35 97.3(3) . . . . ?
C36 C37 C38 C39 0.1(7) . . . . ?
C37 C36 C41 C40 0.7(6) . . . . ?
C37 C38 C39 C40 0.3(7) . . . . ?
C38 C39 C40 C41 -0.2(7) . . . . ?
C39 C40 C41 C36 -0.3(7) . . . . ?
C41 C36 C37 C38 -0.6(6) . . . . ?

loop_
_twin_individual_id
_twin_individual_mass_fraction_refined
1 0.8490(18)
2 0.1510(18)
